data_7116895
loop_
_publ_author_name
'Hai-Bin Yang'
'Yu-Chao Yuan'
'Yin Wei'
'Min Shi'

_publ_section_title
;
 Amine-catalyzed tunable reactions of allenoates with dithioesters: formal
 [4+2] and [2+2] cycloadditions for the synthesis of
 2,3-dihydro-1,4-oxathiines and enantioenriched thietanes
;
_journal_name_full Chem.Commun.
_journal_page_first 6430
_journal_paper_doi 10.1039/C5cc01313E
_journal_volume 51
_journal_year 2015
_chemical_formula_sum 'C18 H16 O3 S3'
_chemical_formula_weight 376.49
_chemical_name_systematic
; 
 ? 
;
_space_group_crystal_system triclinic
_space_group_IT_number 2
_space_group_name_Hall '-P 1'
_space_group_name_H-M_alt 'P -1'
_symmetry_space_group_name_Hall '-P 1'
_symmetry_space_group_name_H-M 'P -1'
_atom_sites_solution_hydrogens geom
_audit_creation_method SHELXL-2013
_audit_update_record
;
2014-03-19 deposited with the CCDC.
2015-03-05 downloaded from the CCDC.
;
_cell_angle_alpha 85.804(4)
_cell_angle_beta 82.143(3)
_cell_angle_gamma 84.097(4)
_cell_formula_units_Z 2
_cell_length_a 4.5264(7)
_cell_length_b 13.238(2)
_cell_length_c 14.614(2)
_cell_measurement_reflns_used 1441
_cell_measurement_temperature 293(2)
_cell_measurement_theta_max 51.731
_cell_measurement_theta_min 6.199
_cell_volume 861.3(2)
_computing_cell_refinement 'Bruker SMART'
_computing_data_collection 'Bruker SMART'
_computing_data_reduction 'Bruker SHELXTL'
_computing_molecular_graphics 'Bruker SHELXTL'
_computing_publication_material 'Bruker SHELXTL'
_computing_structure_refinement 'SHELXL-2013 (Sheldrick, 2013)'
_computing_structure_solution 'Bruker SHELXTL'
_diffrn_ambient_temperature 293(2)
_diffrn_measured_fraction_theta_full 0.996
_diffrn_measured_fraction_theta_max 0.996
_diffrn_measurement_device_type 'CCD area detector'
_diffrn_measurement_method 'phi and omega scans'
_diffrn_radiation_type MoK\a
_diffrn_radiation_wavelength 0.71073
_diffrn_reflns_av_R_equivalents 0.0215
_diffrn_reflns_av_unetI/netI 0.0445
_diffrn_reflns_Laue_measured_fraction_full 0.996
_diffrn_reflns_Laue_measured_fraction_max 0.996
_diffrn_reflns_limit_h_max 5
_diffrn_reflns_limit_h_min -5
_diffrn_reflns_limit_k_max 12
_diffrn_reflns_limit_k_min -16
_diffrn_reflns_limit_l_max 17
_diffrn_reflns_limit_l_min -18
_diffrn_reflns_number 5281
_diffrn_reflns_point_group_measured_fraction_full 0.996
_diffrn_reflns_point_group_measured_fraction_max 0.996
_diffrn_reflns_theta_full 25.242
_diffrn_reflns_theta_max 25.997
_diffrn_reflns_theta_min 2.031
_exptl_absorpt_coefficient_mu 0.444
_exptl_absorpt_correction_T_max 0.7456
_exptl_absorpt_correction_T_min 0.6187
_exptl_absorpt_correction_type multi-scan
_exptl_absorpt_process_details sadabs
_exptl_crystal_colour colorless
_exptl_crystal_density_diffrn 1.452
_exptl_crystal_description prismatic
_exptl_crystal_F_000 392
_exptl_crystal_size_max 0.211
_exptl_crystal_size_mid 0.143
_exptl_crystal_size_min 0.102
_refine_diff_density_max 0.429
_refine_diff_density_min -0.329
_refine_diff_density_rms 0.060
_refine_ls_extinction_coef .
_refine_ls_extinction_method none
_refine_ls_goodness_of_fit_ref 1.037
_refine_ls_hydrogen_treatment constr
_refine_ls_matrix_type full
_refine_ls_number_parameters 218
_refine_ls_number_reflns 3392
_refine_ls_number_restraints 0
_refine_ls_restrained_S_all 1.037
_refine_ls_R_factor_all 0.0625
_refine_ls_R_factor_gt 0.0495
_refine_ls_shift/su_max 0.001
_refine_ls_shift/su_mean 0.000
_refine_ls_structure_factor_coef Fsqd
_refine_ls_weighting_details 'w=1/[\s^2^(Fo^2^)+(0.0789P)^2^+0.1852P] where P=(Fo^2^+2Fc^2^)/3'
_refine_ls_weighting_scheme calc
_refine_ls_wR_factor_gt 0.1327
_refine_ls_wR_factor_ref 0.1431
_reflns_Friedel_coverage 0.000
_reflns_Friedel_fraction_full .
_reflns_Friedel_fraction_max .
_reflns_number_gt 2706
_reflns_number_total 3392
_reflns_threshold_expression 'I > 2\s(I)'
_cod_data_source_file c5cc01313e2.cif
_cod_data_source_block cd21482
_cod_database_code 7116895
_shelx_space_group_comment
; 
The symmetry employed for this shelxl refinement is uniquely defined 
by the following loop, which should always be used as a source of 
symmetry information in preference to the above space-group names. 
They are only intended as comments. 
;
_shelxl_version_number 2013-4

loop_
_space_group_symop_operation_xyz
'x, y, z'
'-x, -y, -z'

loop_
_atom_site_label
_atom_site_type_symbol
_atom_site_fract_x
_atom_site_fract_y
_atom_site_fract_z
_atom_site_U_iso_or_equiv
_atom_site_adp_type
_atom_site_occupancy
_atom_site_site_symmetry_order
_atom_site_calc_flag
_atom_site_refinement_flags_posn
_atom_site_refinement_flags_adp
_atom_site_refinement_flags_occupancy
_atom_site_disorder_assembly
_atom_site_disorder_group
S1 S 0.7053(2) 0.43668(6) 0.39209(6) 0.0518(2) Uani 1 1 d . . . . .
S2 S 0.13975(18) 0.12199(6) 0.46361(5) 0.0446(2) Uani 1 1 d . . . . .
S3 S 0.26382(19) 0.31736(6) 0.52862(5) 0.0474(2) Uani 1 1 d . . . . .
O1 O 0.4536(5) 0.20167(14) 0.27836(12) 0.0419(5) Uani 1 1 d . . . . .
O2 O 0.0639(6) -0.07940(17) 0.26908(14) 0.0610(6) Uani 1 1 d . . . . .
O3 O 0.0532(5) -0.02484(14) 0.12037(13) 0.0447(5) Uani 1 1 d . . . . .
C1 C 0.9463(7) 0.4885(2) 0.3060(2) 0.0490(7) Uani 1 1 d . . . . .
H1 H 1.0392 0.5468 0.3116 0.059 Uiso 1 1 calc R U . . .
C2 C 0.9880(7) 0.4368(2) 0.2296(2) 0.0510(7) Uani 1 1 d . . . . .
H2 H 1.1151 0.4557 0.1771 0.061 Uiso 1 1 calc R U . . .
C3 C 0.8208(6) 0.3495(2) 0.23496(19) 0.0393(6) Uani 1 1 d . . . . .
H3 H 0.8210 0.3062 0.1876 0.047 Uiso 1 1 calc R U . . .
C4 C 0.6551(6) 0.34006(19) 0.32472(18) 0.0355(6) Uani 1 1 d . . . . .
C5 C 0.4669(6) 0.25745(19) 0.35481(17) 0.0341(6) Uani 1 1 d . . . . .
C6 C 0.3169(6) 0.2348(2) 0.43868(18) 0.0375(6) Uani 1 1 d . . . . .
C7 C 0.3667(7) 0.0496(2) 0.37587(17) 0.0403(6) Uani 1 1 d . . . . .
H7A H 0.5731 0.0397 0.3884 0.048 Uiso 1 1 calc R U . . .
H7B H 0.2938 -0.0166 0.3744 0.048 Uiso 1 1 calc R U . . .
C8 C 0.3460(6) 0.1085(2) 0.28614(18) 0.0357(6) Uani 1 1 d . . . . .
C9 C 0.2410(6) 0.0806(2) 0.21191(18) 0.0395(6) Uani 1 1 d . . . . .
H9 H 0.2479 0.1256 0.1599 0.047 Uiso 1 1 calc R U . . .
C10 C 0.1154(6) -0.0159(2) 0.20673(18) 0.0397(6) Uani 1 1 d . . . . .
C11 C -0.0803(7) -0.1166(2) 0.1047(2) 0.0479(7) Uani 1 1 d . . . . .
H11A H -0.1977 -0.1027 0.0537 0.057 Uiso 1 1 calc R U . . .
H11B H -0.2145 -0.1355 0.1595 0.057 Uiso 1 1 calc R U . . .
C12 C 0.1514(6) -0.2032(2) 0.08324(19) 0.0403(6) Uani 1 1 d . . . . .
C13 C 0.2297(7) -0.2751(2) 0.1528(2) 0.0501(7) Uani 1 1 d . . . . .
H13 H 0.1362 -0.2693 0.2132 0.060 Uiso 1 1 calc R U . . .
C14 C 0.4467(8) -0.3550(3) 0.1321(3) 0.0592(9) Uani 1 1 d . . . . .
H14 H 0.4993 -0.4024 0.1787 0.071 Uiso 1 1 calc R U . . .
C15 C 0.5835(8) -0.3641(3) 0.0428(3) 0.0645(9) Uani 1 1 d . . . . .
H15 H 0.7279 -0.4179 0.0290 0.077 Uiso 1 1 calc R U . . .
C16 C 0.5070(9) -0.2930(3) -0.0270(2) 0.0637(9) Uani 1 1 d . . . . .
H16 H 0.5998 -0.2992 -0.0874 0.076 Uiso 1 1 calc R U . . .
C17 C 0.2928(7) -0.2134(2) -0.0062(2) 0.0523(8) Uani 1 1 d . . . . .
H17 H 0.2426 -0.1657 -0.0529 0.063 Uiso 1 1 calc R U . . .
C18 C 0.4499(8) 0.2458(3) 0.6173(2) 0.0546(8) Uani 1 1 d . . . . .
H18A H 0.3604 0.1831 0.6333 0.082 Uiso 1 1 calc R U . . .
H18B H 0.4302 0.2848 0.6710 0.082 Uiso 1 1 calc R U . . .
H18C H 0.6583 0.2313 0.5948 0.082 Uiso 1 1 calc R U . . .

loop_
_atom_site_aniso_label
_atom_site_aniso_U_11
_atom_site_aniso_U_22
_atom_site_aniso_U_33
_atom_site_aniso_U_23
_atom_site_aniso_U_13
_atom_site_aniso_U_12
S1 0.0640(5) 0.0404(4) 0.0537(5) -0.0108(3) -0.0076(4) -0.0115(4)
S2 0.0559(5) 0.0405(4) 0.0378(4) -0.0044(3) -0.0005(3) -0.0123(3)
S3 0.0650(5) 0.0375(4) 0.0391(4) -0.0113(3) -0.0034(3) -0.0003(3)
O1 0.0594(12) 0.0347(10) 0.0339(10) -0.0070(8) -0.0054(9) -0.0127(9)
O2 0.0956(18) 0.0530(13) 0.0407(11) 0.0000(10) -0.0126(12) -0.0337(13)
O3 0.0600(13) 0.0384(11) 0.0403(10) -0.0053(8) -0.0161(9) -0.0116(9)
C1 0.0494(17) 0.0349(15) 0.0643(19) -0.0074(14) -0.0074(15) -0.0081(13)
C2 0.0505(18) 0.0464(18) 0.0544(18) 0.0008(14) 0.0001(14) -0.0074(14)
C3 0.0380(14) 0.0284(13) 0.0513(16) -0.0002(12) -0.0020(12) -0.0091(11)
C4 0.0398(14) 0.0292(13) 0.0390(14) -0.0054(11) -0.0112(11) -0.0004(11)
C5 0.0424(14) 0.0271(13) 0.0342(13) -0.0057(10) -0.0104(11) -0.0006(11)
C6 0.0455(15) 0.0318(14) 0.0360(13) -0.0056(11) -0.0076(12) -0.0022(11)
C7 0.0527(17) 0.0325(14) 0.0372(14) -0.0057(11) -0.0125(12) 0.0002(12)
C8 0.0401(14) 0.0296(13) 0.0375(14) -0.0053(11) -0.0035(11) -0.0029(11)
C9 0.0525(16) 0.0344(14) 0.0323(13) -0.0028(11) -0.0058(12) -0.0064(12)
C10 0.0474(16) 0.0382(15) 0.0351(14) -0.0073(12) -0.0055(12) -0.0070(12)
C11 0.0500(17) 0.0466(17) 0.0533(17) -0.0112(14) -0.0194(14) -0.0115(14)
C12 0.0429(15) 0.0400(15) 0.0430(15) -0.0070(12) -0.0126(12) -0.0148(12)
C13 0.0570(18) 0.0509(18) 0.0439(16) -0.0010(14) -0.0069(14) -0.0134(15)
C14 0.066(2) 0.0450(18) 0.069(2) 0.0062(16) -0.0189(18) -0.0110(16)
C15 0.061(2) 0.051(2) 0.084(3) -0.0161(19) -0.0132(19) -0.0013(16)
C16 0.071(2) 0.065(2) 0.0546(19) -0.0154(17) 0.0009(17) -0.0055(19)
C17 0.060(2) 0.0547(19) 0.0454(17) -0.0039(14) -0.0136(15) -0.0091(16)
C18 0.061(2) 0.064(2) 0.0402(16) -0.0113(15) -0.0076(14) -0.0043(16)

loop_
_atom_type_symbol
_atom_type_description
_atom_type_scat_dispersion_real
_atom_type_scat_dispersion_imag
_atom_type_scat_source
C C 0.0033 0.0016 'International Tables Vol C Tables 4.2.6.8 and 6.1.1.4'
H H 0.0000 0.0000 'International Tables Vol C Tables 4.2.6.8 and 6.1.1.4'
O O 0.0106 0.0060 'International Tables Vol C Tables 4.2.6.8 and 6.1.1.4'
S S 0.1246 0.1234 'International Tables Vol C Tables 4.2.6.8 and 6.1.1.4'

loop_
_geom_angle_atom_site_label_1
_geom_angle_atom_site_label_2
_geom_angle_atom_site_label_3
_geom_angle
_geom_angle_site_symmetry_1
_geom_angle_site_symmetry_3
C1 S1 C4 91.67(14) . .
C6 S2 C7 96.69(13) . .
C6 S3 C18 102.95(14) . .
C8 O1 C5 122.6(2) . .
C10 O3 C11 116.4(2) . .
C2 C1 S1 113.0(2) . .
C2 C1 H1 123.5 . .
S1 C1 H1 123.5 . .
C1 C2 C3 114.7(3) . .
C1 C2 H2 122.6 . .
C3 C2 H2 122.6 . .
C4 C3 C2 108.7(3) . .
C4 C3 H3 125.6 . .
C2 C3 H3 125.6 . .
C3 C4 C5 123.3(2) . .
C3 C4 S1 111.9(2) . .
C5 C4 S1 124.8(2) . .
C6 C5 O1 122.2(2) . .
C6 C5 C4 129.7(2) . .
O1 C5 C4 108.0(2) . .
C5 C6 S3 123.1(2) . .
C5 C6 S2 122.1(2) . .
S3 C6 S2 114.72(16) . .
C8 C7 S2 106.96(18) . .
C8 C7 H7A 110.3 . .
S2 C7 H7A 110.3 . .
C8 C7 H7B 110.3 . .
S2 C7 H7B 110.3 . .
H7A C7 H7B 108.6 . .
C9 C8 O1 116.2(2) . .
C9 C8 C7 127.9(2) . .
O1 C8 C7 115.8(2) . .
C8 C9 C10 124.4(2) . .
C8 C9 H9 117.8 . .
C10 C9 H9 117.8 . .
O2 C10 O3 122.9(2) . .
O2 C10 C9 127.2(2) . .
O3 C10 C9 109.9(2) . .
O3 C11 C12 111.9(2) . .
O3 C11 H11A 109.2 . .
C12 C11 H11A 109.2 . .
O3 C11 H11B 109.2 . .
C12 C11 H11B 109.2 . .
H11A C11 H11B 107.9 . .
C17 C12 C13 118.9(3) . .
C17 C12 C11 120.3(3) . .
C13 C12 C11 120.8(3) . .
C14 C13 C12 120.3(3) . .
C14 C13 H13 119.9 . .
C12 C13 H13 119.9 . .
C15 C14 C13 120.0(3) . .
C15 C14 H14 120.0 . .
C13 C14 H14 120.0 . .
C14 C15 C16 120.3(3) . .
C14 C15 H15 119.9 . .
C16 C15 H15 119.9 . .
C17 C16 C15 119.6(3) . .
C17 C16 H16 120.2 . .
C15 C16 H16 120.2 . .
C16 C17 C12 121.0(3) . .
C16 C17 H17 119.5 . .
C12 C17 H17 119.5 . .
S3 C18 H18A 109.5 . .
S3 C18 H18B 109.5 . .
H18A C18 H18B 109.5 . .
S3 C18 H18C 109.5 . .
H18A C18 H18C 109.5 . .
H18B C18 H18C 109.5 . .

loop_
_geom_bond_atom_site_label_1
_geom_bond_atom_site_label_2
_geom_bond_distance
_geom_bond_site_symmetry_2
S1 C1 1.702(3) .
S1 C4 1.721(3) .
S2 C6 1.759(3) .
S2 C7 1.799(3) .
S3 C6 1.746(3) .
S3 C18 1.800(3) .
O1 C8 1.363(3) .
O1 C5 1.395(3) .
O2 C10 1.209(3) .
O3 C10 1.346(3) .
O3 C11 1.457(3) .
C1 C2 1.333(4) .
C1 H1 0.9300 .
C2 C3 1.437(4) .
C2 H2 0.9300 .
C3 C4 1.423(4) .
C3 H3 0.9300 .
C4 C5 1.461(4) .
C5 C6 1.347(4) .
C7 C8 1.485(3) .
C7 H7A 0.9700 .
C7 H7B 0.9700 .
C8 C9 1.332(4) .
C9 C10 1.462(4) .
C9 H9 0.9300 .
C11 C12 1.493(4) .
C11 H11A 0.9700 .
C11 H11B 0.9700 .
C12 C17 1.384(4) .
C12 C13 1.397(4) .
C13 C14 1.389(5) .
C13 H13 0.9300 .
C14 C15 1.374(5) .
C14 H14 0.9300 .
C15 C16 1.391(5) .
C15 H15 0.9300 .
C16 C17 1.379(5) .
C16 H16 0.9300 .
C17 H17 0.9300 .
C18 H18A 0.9600 .
C18 H18B 0.9600 .
C18 H18C 0.9600 .

loop_
_geom_hbond_atom_site_label_D
_geom_hbond_atom_site_label_H
_geom_hbond_atom_site_label_A
_geom_hbond_distance_DH
_geom_hbond_distance_HA
_geom_hbond_distance_DA
_geom_hbond_angle_DHA
_geom_hbond_site_symmetry_A
C18 H18C S2 0.96 3.02 3.879(3) 149.3 1_655
C7 H7B O2 0.97 2.22 2.947(3) 130.4 .

loop_
_geom_torsion_atom_site_label_1
_geom_torsion_atom_site_label_2
_geom_torsion_atom_site_label_3
_geom_torsion_atom_site_label_4
_geom_torsion
_geom_torsion_site_symmetry_1
_geom_torsion_site_symmetry_2
_geom_torsion_site_symmetry_3
_geom_torsion_site_symmetry_4
C4 S1 C1 C2 0.3(2) . . . .
S1 C1 C2 C3 0.6(4) . . . .
C1 C2 C3 C4 -1.5(4) . . . .
C2 C3 C4 C5 -178.1(2) . . . .
C2 C3 C4 S1 1.7(3) . . . .
C1 S1 C4 C3 -1.2(2) . . . .
C1 S1 C4 C5 178.6(2) . . . .
C8 O1 C5 C6 -14.9(4) . . . .
C8 O1 C5 C4 166.8(2) . . . .
C3 C4 C5 C6 174.5(3) . . . .
S1 C4 C5 C6 -5.3(4) . . . .
C3 C4 C5 O1 -7.4(3) . . . .
S1 C4 C5 O1 172.88(17) . . . .
O1 C5 C6 S3 -165.99(18) . . . .
C4 C5 C6 S3 11.9(4) . . . .
O1 C5 C6 S2 10.2(4) . . . .
C4 C5 C6 S2 -171.9(2) . . . .
C18 S3 C6 C5 -118.7(3) . . . .
C18 S3 C6 S2 64.87(19) . . . .
C7 S2 C6 C5 24.0(2) . . . .
C7 S2 C6 S3 -159.57(15) . . . .
C6 S2 C7 C8 -55.6(2) . . . .
C5 O1 C8 C9 155.7(2) . . . .
C5 O1 C8 C7 -25.6(3) . . . .
S2 C7 C8 C9 -119.0(3) . . . .
S2 C7 C8 O1 62.5(3) . . . .
O1 C8 C9 C10 -179.7(3) . . . .
C7 C8 C9 C10 1.8(5) . . . .
C11 O3 C10 O2 -0.3(4) . . . .
C11 O3 C10 C9 -178.7(2) . . . .
C8 C9 C10 O2 7.0(5) . . . .
C8 C9 C10 O3 -174.8(3) . . . .
C10 O3 C11 C12 -85.3(3) . . . .
O3 C11 C12 C17 -84.0(3) . . . .
O3 C11 C12 C13 95.9(3) . . . .
C17 C12 C13 C14 0.2(4) . . . .
C11 C12 C13 C14 -179.7(3) . . . .
C12 C13 C14 C15 -0.5(5) . . . .
C13 C14 C15 C16 0.4(5) . . . .
C14 C15 C16 C17 0.0(5) . . . .
C15 C16 C17 C12 -0.3(5) . . . .
C13 C12 C17 C16 0.2(4) . . . .
C11 C12 C17 C16 -179.9(3) . . . .
